data_2241082
loop_
_publ_author_name
'Wang, Yeming'
'Yan, Hong'

_publ_section_title
;
 Crystal structure of
 (<i>E</i>)-<i>N</i>'-(3,4-difluorobenzylidene)-4-methylbenzenesulfonohydrazide
;
_journal_issue 10
_journal_name_full 'Acta Crystallographica Section E'
_journal_page_first o761
_journal_paper_doi 10.1107/S2056989015016205
_journal_volume 71
_journal_year 2015
_chemical_formula_iupac 'C14 H12 F2 N2 O2 S'
_chemical_formula_moiety 'C14 H12 F2 N2 O2 S'
_chemical_formula_sum 'C14 H12 F2 N2 O2 S'
_chemical_formula_weight 310.32
_chemical_melting_point 426
_chemical_name_systematic (<i>E</i>)-<i>N</i>'-(3,4-Difluorobenzylidene)-4-methylbenzenesulfonohydrazide
_space_group_IT_number 14
_symmetry_cell_setting monoclinic
_symmetry_space_group_name_Hall '-P 2ybc'
_symmetry_space_group_name_H-M 'P 1 21/c 1'
_atom_sites_solution_hydrogens geom
_atom_sites_solution_primary direct
_atom_sites_solution_secondary difmap
_audit_creation_method SHELXL-97
_cell_angle_alpha 90.00
_cell_angle_beta 97.44(3)
_cell_angle_gamma 90.00
_cell_formula_units_Z 4
_cell_length_a 5.3161(11)
_cell_length_b 15.388(3)
_cell_length_c 17.293(4)
_cell_measurement_reflns_used 3967
_cell_measurement_temperature 173(2)
_cell_measurement_theta_max 27.88
_cell_measurement_theta_min 1.78
_cell_volume 1402.7(5)
_computing_cell_refinement
;
CrystalClear (Rigaku, 2009)
;
_computing_data_collection
;
CrystalClear (Rigaku, 2009)
;
_computing_data_reduction
;
CrystalClear (Rigaku, 2009)
;
_computing_molecular_graphics
;
SHELXTL (Sheldrick, 2008)
;
_computing_publication_material
;
SHELXTL (Sheldrick, 2008)
;
_computing_structure_refinement
;
SHELXL97 (Sheldrick, 2008)
;
_computing_structure_solution
;
SHELXS97 (Sheldrick, 2008)
;
_diffrn_ambient_temperature 173(2)
_diffrn_measured_fraction_theta_full 0.997
_diffrn_measured_fraction_theta_max 0.997
_diffrn_measurement_device_type 'Rigaku Saturn'
_diffrn_measurement_method '\w scans'
_diffrn_radiation_monochromator confocal
_diffrn_radiation_source 'rotating anode'
_diffrn_radiation_type MoK\a
_diffrn_radiation_wavelength 0.71073
_diffrn_reflns_av_R_equivalents 0.0466
_diffrn_reflns_av_sigmaI/netI 0.0435
_diffrn_reflns_limit_h_max 6
_diffrn_reflns_limit_h_min -6
_diffrn_reflns_limit_k_max 19
_diffrn_reflns_limit_k_min -20
_diffrn_reflns_limit_l_max 22
_diffrn_reflns_limit_l_min -22
_diffrn_reflns_number 14131
_diffrn_reflns_theta_full 27.88
_diffrn_reflns_theta_max 27.88
_diffrn_reflns_theta_min 1.78
_diffrn_standards_decay_% 0
_diffrn_standards_interval_count 0
_diffrn_standards_interval_time 0
_diffrn_standards_number 0
_exptl_absorpt_coefficient_mu 0.259
_exptl_absorpt_correction_T_max 0.9696
_exptl_absorpt_correction_T_min 0.9501
_exptl_absorpt_correction_type multi-scan
_exptl_absorpt_process_details
;
(CrystalClear; Rigaku, 2009)
;
_exptl_crystal_colour colourless
_exptl_crystal_density_diffrn 1.469
_exptl_crystal_density_method 'not measured'
_exptl_crystal_description prism
_exptl_crystal_F_000 640
_exptl_crystal_size_max 0.20
_exptl_crystal_size_mid 0.18
_exptl_crystal_size_min 0.12
_refine_diff_density_max 0.271
_refine_diff_density_min -0.389
_refine_ls_extinction_coef 0.057(4)
_refine_ls_extinction_expression Fc^*^=kFc[1+0.001xFc^2^\l^3^/sin(2\q)]^-1/4^
_refine_ls_extinction_method
;
SHELXL97 (Sheldrick, 2008)
;
_refine_ls_goodness_of_fit_ref 1.042
_refine_ls_hydrogen_treatment mixed
_refine_ls_matrix_type full
_refine_ls_number_parameters 196
_refine_ls_number_reflns 3328
_refine_ls_number_restraints 1
_refine_ls_restrained_S_all 1.042
_refine_ls_R_factor_all 0.0478
_refine_ls_R_factor_gt 0.0390
_refine_ls_shift/su_max 0.001
_refine_ls_shift/su_mean 0.000
_refine_ls_structure_factor_coef Fsqd
_refine_ls_weighting_details 'calc w=1/[\s^2^(Fo^2^)+(0.0715P)^2^+0.0398P] where P=(Fo^2^+2Fc^2^)/3'
_refine_ls_weighting_scheme calc
_refine_ls_wR_factor_gt 0.1086
_refine_ls_wR_factor_ref 0.1156
_reflns_number_gt 2729
_reflns_number_total 3328
_reflns_threshold_expression I>2\s(I)
_cod_data_source_file hb7491sup1.cif
_cod_data_source_block I
_cod_original_cell_volume 1402.8(5)
_cod_original_sg_symbol_H-M 'P 21/c'
_cod_database_code 2241082
_cod_database_fobs_code 2241082

loop_
_symmetry_equiv_pos_as_xyz
'x, y, z'
'-x, y+1/2, -z+1/2'
'-x, -y, -z'
'x, -y-1/2, z-1/2'

loop_
_atom_site_type_symbol
_atom_site_label
_atom_site_fract_x
_atom_site_fract_y
_atom_site_fract_z
_atom_site_U_iso_or_equiv
_atom_site_adp_type
_atom_site_calc_flag
_atom_site_refinement_flags
_atom_site_occupancy
_atom_site_symmetry_multiplicity
S S1 0.17639(7) 0.83591(2) 0.34262(2) 0.02258(15) Uani d . 1 1
F F1 0.15725(18) 0.45775(6) 0.58632(6) 0.0354(3) Uani d . 1 1
F F2 0.52921(19) 0.43477(7) 0.70237(6) 0.0403(3) Uani d . 1 1
O O1 -0.0478(2) 0.83384(7) 0.38043(6) 0.0300(3) Uani d . 1 1
O O2 0.2561(2) 0.91533(7) 0.31005(6) 0.0308(3) Uani d . 1 1
N N1 0.3852(2) 0.73655(8) 0.45229(7) 0.0243(3) Uani d . 1 1
N N2 0.4159(2) 0.81054(9) 0.40836(7) 0.0254(3) Uani d D 1 1
C C1 0.3568(3) 0.58214(10) 0.54189(9) 0.0245(3) Uani d . 1 1
H H1 0.2203 0.5908 0.5014 0.029 Uiso calc R 1 1
C C2 0.3516(3) 0.51491(10) 0.59364(9) 0.0245(3) Uani d . 1 1
C C3 0.5465(3) 0.50210(10) 0.65353(9) 0.0268(3) Uani d . 1 1
C C4 0.7535(3) 0.55625(10) 0.66269(9) 0.0286(3) Uani d . 1 1
H H4 0.8868 0.5476 0.7042 0.034 Uiso calc R 1 1
C C5 0.7641(3) 0.62404(10) 0.60986(9) 0.0257(3) Uani d . 1 1
H H5 0.9075 0.6614 0.6148 0.031 Uiso calc R 1 1
C C6 0.5666(3) 0.63768(9) 0.54969(8) 0.0218(3) Uani d . 1 1
C C7 0.5820(3) 0.71137(10) 0.49678(8) 0.0233(3) Uani d . 1 1
H H7 0.7391 0.7405 0.4956 0.028 Uiso calc R 1 1
C C8 0.1461(3) 0.75599(9) 0.26968(8) 0.0224(3) Uani d . 1 1
C C9 0.3114(3) 0.75831(10) 0.21365(9) 0.0274(3) Uani d . 1 1
H H9 0.4410 0.8011 0.2162 0.033 Uiso calc R 1 1
C C10 0.2849(3) 0.69783(11) 0.15446(9) 0.0323(4) Uani d . 1 1
H H10 0.3983 0.6992 0.1163 0.039 Uiso calc R 1 1
C C11 0.0951(4) 0.63458(10) 0.14931(10) 0.0331(4) Uani d . 1 1
C C12 -0.0658(3) 0.63306(11) 0.20640(10) 0.0315(4) Uani d . 1 1
H H12 -0.1949 0.5901 0.2041 0.038 Uiso calc R 1 1
C C13 -0.0418(3) 0.69311(10) 0.26667(9) 0.0270(3) Uani d . 1 1
H H13 -0.1528 0.6912 0.3055 0.032 Uiso calc R 1 1
C C14 0.0698(5) 0.56939(13) 0.08375(12) 0.0565(6) Uani d . 1 1
H H14A 0.1822 0.5199 0.0982 0.085 Uiso calc R 1 1
H H14B 0.1170 0.5968 0.0365 0.085 Uiso calc R 1 1
H H14C -0.1062 0.5491 0.0739 0.085 Uiso calc R 1 1
H H2 0.573(2) 0.8215(12) 0.3993(12) 0.043(6) Uiso d D 1 1

loop_
_atom_site_aniso_label
_atom_site_aniso_U_11
_atom_site_aniso_U_22
_atom_site_aniso_U_33
_atom_site_aniso_U_12
_atom_site_aniso_U_13
_atom_site_aniso_U_23
S1 0.0188(2) 0.0234(2) 0.0255(2) 0.00121(13) 0.00278(14) 0.00296(13)
F1 0.0271(5) 0.0342(6) 0.0442(6) -0.0066(4) 0.0022(4) 0.0015(4)
F2 0.0390(6) 0.0407(6) 0.0410(6) 0.0035(4) 0.0041(5) 0.0171(4)
O1 0.0187(6) 0.0373(7) 0.0352(6) 0.0019(4) 0.0076(5) -0.0028(5)
O2 0.0332(7) 0.0237(6) 0.0354(6) -0.0007(5) 0.0037(5) 0.0055(4)
N1 0.0255(7) 0.0257(6) 0.0219(6) 0.0010(5) 0.0036(5) 0.0019(5)
N2 0.0179(7) 0.0307(7) 0.0274(7) -0.0027(5) 0.0021(5) 0.0064(5)
C1 0.0213(8) 0.0289(8) 0.0226(7) 0.0036(6) -0.0003(6) -0.0028(6)
C2 0.0194(8) 0.0261(8) 0.0288(8) -0.0010(6) 0.0054(6) -0.0034(6)
C3 0.0288(8) 0.0275(8) 0.0250(7) 0.0057(6) 0.0068(6) 0.0033(6)
C4 0.0246(8) 0.0355(9) 0.0247(7) 0.0060(6) -0.0013(6) 0.0008(6)
C5 0.0186(7) 0.0305(8) 0.0272(7) 0.0005(6) 0.0005(6) -0.0031(6)
C6 0.0198(8) 0.0255(7) 0.0203(7) 0.0041(6) 0.0030(6) -0.0032(5)
C7 0.0202(8) 0.0283(8) 0.0217(7) -0.0001(6) 0.0036(6) -0.0022(6)
C8 0.0204(8) 0.0237(7) 0.0228(7) 0.0030(6) 0.0010(6) 0.0053(5)
C9 0.0262(9) 0.0268(8) 0.0303(8) -0.0011(6) 0.0075(6) 0.0064(6)
C10 0.0424(10) 0.0314(9) 0.0253(8) 0.0008(7) 0.0126(7) 0.0057(6)
C11 0.0471(11) 0.0255(8) 0.0263(8) 0.0016(7) 0.0036(7) 0.0040(6)
C12 0.0333(9) 0.0257(8) 0.0350(9) -0.0049(7) 0.0028(7) 0.0017(6)
C13 0.0228(8) 0.0281(8) 0.0310(8) -0.0020(6) 0.0067(6) 0.0041(6)
C14 0.0924(18) 0.0407(11) 0.0384(11) -0.0107(11) 0.0163(11) -0.0076(8)

loop_
_atom_type_symbol
_atom_type_description
_atom_type_scat_dispersion_real
_atom_type_scat_dispersion_imag
_atom_type_scat_source
C C 0.0033 0.0016 'International Tables Vol C Tables 4.2.6.8 and 6.1.1.4'
H H 0.0000 0.0000 'International Tables Vol C Tables 4.2.6.8 and 6.1.1.4'
N N 0.0061 0.0033 'International Tables Vol C Tables 4.2.6.8 and 6.1.1.4'
O O 0.0106 0.0060 'International Tables Vol C Tables 4.2.6.8 and 6.1.1.4'
F F 0.0171 0.0103 'International Tables Vol C Tables 4.2.6.8 and 6.1.1.4'
S S 0.1246 0.1234 'International Tables Vol C Tables 4.2.6.8 and 6.1.1.4'

loop_
_geom_angle_atom_site_label_1
_geom_angle_atom_site_label_2
_geom_angle_atom_site_label_3
_geom_angle
O1 S1 O2 120.29(6)
O1 S1 N2 107.18(7)
O2 S1 N2 103.48(7)
O1 S1 C8 107.96(7)
O2 S1 C8 108.65(7)
N2 S1 C8 108.80(7)
C7 N1 N2 115.66(12)
N1 N2 S1 115.99(10)
N1 N2 H2 115.6(13)
S1 N2 H2 119.9(13)
C2 C1 C6 118.81(14)
C2 C1 H1 120.6
C6 C1 H1 120.6
F1 C2 C1 120.70(14)
F1 C2 C3 117.91(14)
C1 C2 C3 121.38(14)
F2 C3 C4 120.86(14)
F2 C3 C2 118.32(14)
C4 C3 C2 120.81(14)
C3 C4 C5 118.60(14)
C3 C4 H4 120.7
C5 C4 H4 120.7
C4 C5 C6 120.77(14)
C4 C5 H5 119.6
C6 C5 H5 119.6
C5 C6 C1 119.61(14)
C5 C6 C7 118.97(13)
C1 C6 C7 121.40(13)
N1 C7 C6 120.22(13)
N1 C7 H7 119.9
C6 C7 H7 119.9
C13 C8 C9 120.60(14)
C13 C8 S1 120.99(12)
C9 C8 S1 118.40(11)
C10 C9 C8 119.19(14)
C10 C9 H9 120.4
C8 C9 H9 120.4
C9 C10 C11 121.46(15)
C9 C10 H10 119.3
C11 C10 H10 119.3
C12 C11 C10 118.25(15)
C12 C11 C14 121.39(16)
C10 C11 C14 120.36(16)
C13 C12 C11 121.22(15)
C13 C12 H12 119.4
C11 C12 H12 119.4
C12 C13 C8 119.28(14)
C12 C13 H13 120.4
C8 C13 H13 120.4
C11 C14 H14A 109.5
C11 C14 H14B 109.5
H14A C14 H14B 109.5
C11 C14 H14C 109.5
H14A C14 H14C 109.5
H14B C14 H14C 109.5

loop_
_geom_bond_atom_site_label_1
_geom_bond_atom_site_label_2
_geom_bond_distance
S1 O1 1.4319(12)
S1 O2 1.4324(11)
S1 N2 1.6404(14)
S1 C8 1.7542(15)
F1 C2 1.3502(18)
F2 C3 1.3473(18)
N1 C7 1.2762(19)
N1 N2 1.3901(17)
N2 H2 0.888(9)
C1 C2 1.371(2)
C1 C6 1.398(2)
C1 H1 0.9500
C2 C3 1.381(2)
C3 C4 1.373(2)
C4 C5 1.393(2)
C4 H4 0.9500
C5 C6 1.395(2)
C5 H5 0.9500
C6 C7 1.466(2)
C7 H7 0.9500
C8 C13 1.387(2)
C8 C9 1.390(2)
C9 C10 1.377(2)
C9 H9 0.9500
C10 C11 1.396(3)
C10 H10 0.9500
C11 C12 1.388(2)
C11 C14 1.507(2)
C12 C13 1.386(2)
C12 H12 0.9500
C13 H13 0.9500
C14 H14A 0.9800
C14 H14B 0.9800
C14 H14C 0.9800

loop_
_geom_hbond_atom_site_label_D
_geom_hbond_atom_site_label_H
_geom_hbond_atom_site_label_A
_geom_hbond_site_symmetry_A
_geom_hbond_distance_DH
_geom_hbond_distance_HA
_geom_hbond_distance_DA
_geom_hbond_angle_DHA
N2 H2 O1 1_655 0.888(9) 2.090(10) 2.9747(18) 174.1(18)
C1 H1 F1 3_566 0.95 2.47 3.345(2) 153
C4 H4 O2 4_676 0.95 2.57 3.473(2) 159

loop_
_geom_torsion_atom_site_label_1
_geom_torsion_atom_site_label_2
_geom_torsion_atom_site_label_3
_geom_torsion_atom_site_label_4
_geom_torsion
C7 N1 N2 S1 172.11(11)
O1 S1 N2 N1 49.24(12)
O2 S1 N2 N1 177.34(10)
C8 S1 N2 N1 -67.26(12)
C6 C1 C2 F1 -177.38(13)
C6 C1 C2 C3 1.0(2)
F1 C2 C3 F2 -1.6(2)
C1 C2 C3 F2 179.95(13)
F1 C2 C3 C4 177.91(14)
C1 C2 C3 C4 -0.5(2)
F2 C3 C4 C5 178.96(13)
C2 C3 C4 C5 -0.5(2)
C3 C4 C5 C6 1.1(2)
C4 C5 C6 C1 -0.6(2)
C4 C5 C6 C7 178.21(13)
C2 C1 C6 C5 -0.4(2)
C2 C1 C6 C7 -179.24(13)
N2 N1 C7 C6 175.73(11)
C5 C6 C7 N1 -165.16(14)
C1 C6 C7 N1 13.7(2)
O1 S1 C8 C13 -12.85(14)
O2 S1 C8 C13 -144.84(13)
N2 S1 C8 C13 103.15(13)
O1 S1 C8 C9 165.65(11)
O2 S1 C8 C9 33.66(13)
N2 S1 C8 C9 -78.36(13)
C13 C8 C9 C10 0.6(2)
S1 C8 C9 C10 -177.85(12)
C8 C9 C10 C11 0.3(2)
C9 C10 C11 C12 -1.0(3)
C9 C10 C11 C14 179.77(16)
C10 C11 C12 C13 0.7(3)
C14 C11 C12 C13 179.94(17)
C11 C12 C13 C8 0.2(2)
C9 C8 C13 C12 -0.9(2)
S1 C8 C13 C12 177.54(12)
